data_4122312
loop_
_publ_author_name
'Murdock, Christopher R.'
'Jenkins, David M.'

_publ_section_title
;
 Isostructural synthesis of porous metal-organic nanotubes.
;
_journal_issue 31
_journal_name_full 'Journal of the American Chemical Society'
_journal_page_first 10983
_journal_page_last 10988
_journal_paper_doi 10.1021/ja5042226
_journal_volume 136
_journal_year 2014
_chemical_formula_sum 'C8 H7 Ag N4 O3'
_chemical_formula_weight 315.05
_chemical_name_systematic
; 
 ? 
;
_space_group_IT_number 52
_symmetry_cell_setting orthorhombic
_symmetry_space_group_name_Hall '-P 2a 2bc'
_symmetry_space_group_name_H-M 'P n n a'
_atom_sites_solution_hydrogens geom
_atom_sites_solution_primary direct
_atom_sites_solution_secondary difmap
_audit_creation_method SHELXL-97
_cell_angle_alpha 90.00
_cell_angle_beta 90.00
_cell_angle_gamma 90.00
_cell_formula_units_Z 8
_cell_length_a 7.8576(10)
_cell_length_b 24.637(3)
_cell_length_c 13.7898(17)
_cell_measurement_temperature 100(2)
_cell_volume 2669.5(6)
_computing_structure_refinement 'SHELXL-97 (Sheldrick, 1997)'
_computing_structure_solution 'SHELXS-97 (Sheldrick, 1990)'
_diffrn_ambient_temperature 100(2)
_diffrn_measured_fraction_theta_full 0.991
_diffrn_measured_fraction_theta_max 0.991
_diffrn_measurement_device_type 'Bruker-AXS Smart APEX II'
_diffrn_measurement_method '\w scan'
_diffrn_radiation_monochromator graphite
_diffrn_radiation_source 'fine-focus sealed tube'
_diffrn_radiation_type MoK\a
_diffrn_radiation_wavelength 0.71073
_diffrn_reflns_av_R_equivalents 0.2185
_diffrn_reflns_av_sigmaI/netI 0.0927
_diffrn_reflns_limit_h_max 7
_diffrn_reflns_limit_h_min -7
_diffrn_reflns_limit_k_max 24
_diffrn_reflns_limit_k_min -24
_diffrn_reflns_limit_l_max 13
_diffrn_reflns_limit_l_min -13
_diffrn_reflns_number 18433
_diffrn_reflns_theta_full 20.84
_diffrn_reflns_theta_max 20.84
_diffrn_reflns_theta_min 1.65
_exptl_absorpt_coefficient_mu 1.508
_exptl_absorpt_correction_T_max 0.985
_exptl_absorpt_correction_T_min 0.964
_exptl_absorpt_correction_type multi-scan
_exptl_absorpt_process_details SADABS
_exptl_crystal_colour colorless
_exptl_crystal_density_diffrn 1.568
_exptl_crystal_density_method 'not measured'
_exptl_crystal_description needle
_exptl_crystal_F_000 1232
_exptl_crystal_size_max 0.05
_exptl_crystal_size_mid 0.02
_exptl_crystal_size_min 0.01
_platon_squeeze_details
;
;
_refine_diff_density_max 3.807
_refine_diff_density_min -3.447
_refine_diff_density_rms 0.347
_refine_ls_extinction_method none
_refine_ls_goodness_of_fit_ref 1.202
_refine_ls_hydrogen_treatment constr
_refine_ls_matrix_type full
_refine_ls_number_parameters 61
_refine_ls_number_reflns 1386
_refine_ls_number_restraints 8
_refine_ls_restrained_S_all 1.201
_refine_ls_R_factor_all 0.2075
_refine_ls_R_factor_gt 0.1771
_refine_ls_shift/su_max 0.000
_refine_ls_shift/su_mean 0.000
_refine_ls_structure_factor_coef Fsqd
_refine_ls_weighting_details 'calc w=1/[\s^2^(Fo^2^)+(0.0505P)^2^+618.5847P] where P=(Fo^2^+2Fc^2^)/3'
_refine_ls_weighting_scheme calc
_refine_ls_wR_factor_gt 0.3726
_refine_ls_wR_factor_ref 0.3846
_reflns_number_gt 1029
_reflns_number_total 1386
_reflns_threshold_expression >2sigma(I)
_cod_data_source_file ja5042226_si_002.cif
_cod_data_source_block 6
_cod_depositor_comments
;
The following automatic conversions were performed:

'_symmetry_cell_setting' value 'Orthorhombic' changed to
'orthorhombic' according to
/usr/data/users/saulius/crontab/automatic-downloads/rss-feeds/ACS/lib/dictionaries/cif_core.dic
dictionary named 'cif_core.dic' version 2.4.2 from 2011-04-26.

Automatic conversion script
Id: cif_fix_values 2281 2013-09-26 08:29:07Z andrius 

 Adding full bibliography for 4122309--4122313.cif.
;
_cod_database_code 4122312

loop_
_symmetry_equiv_pos_as_xyz
'x, y, z'
'-x+1/2, -y, z'
'x, -y+1/2, -z+1/2'
'-x+1/2, y+1/2, -z+1/2'
'-x, -y, -z'
'x-1/2, y, -z'
'-x, y-1/2, z-1/2'
'x-1/2, -y-1/2, z-1/2'

loop_
_atom_site_label
_atom_site_type_symbol
_atom_site_fract_x
_atom_site_fract_y
_atom_site_fract_z
_atom_site_U_iso_or_equiv
_atom_site_adp_type
_atom_site_occupancy
_atom_site_symmetry_multiplicity
_atom_site_calc_flag
_atom_site_refinement_flags
C1 C 0.994(2) 0.1875(12) 0.2110(15) 0.037(13) Uiso 1 1 d GD
H1 H 1.1094 0.1887 0.2263 0.045 Uiso 1 1 calc R
N1 N 0.922(3) 0.1991(11) 0.1190(11) 0.058(12) Uiso 1 1 d GD
N2 N 0.743(3) 0.1924(9) 0.1266(12) 0.008(7) Uiso 1 1 d G
C2 C 0.705(2) 0.1767(11) 0.2233(14) 0.043(13) Uiso 1 1 d G
H2 H 0.5968 0.1697 0.2481 0.052 Uiso 1 1 calc R
N3 N 0.860(3) 0.1737(9) 0.2754(10) 0.013(7) Uiso 1 1 d G
Ag1 Ag 1.0630(5) 0.20886(12) -0.01299(18) 0.0298(12) Uani 1 1 d D
O2 O 0.742(6) 0.2720(16) -0.112(3) 0.081(13) Uiso 1 1 d .
O3 O 0.831(4) 0.3461(12) -0.182(2) 0.044(9) Uiso 1 1 d .
O1 O 0.996(3) 0.3008(9) -0.0821(15) 0.011(6) Uiso 1 1 d .
N4 N 0.855(5) 0.3037(15) -0.137(3) 0.039(10) Uiso 1 1 d .
C3 C 0.886(6) 0.1598(17) 0.372(3) 0.036(12) Uiso 1 1 d .
H3A H 0.8037 0.1781 0.4129 0.044 Uiso 1 1 calc R
H3B H 0.9994 0.1703 0.3923 0.044 Uiso 1 1 calc R
C6 C 0.705(4) 0.0727(12) 0.384(3) 0.038(12) Uiso 1 1 d D
H6 H 0.6070 0.0939 0.3879 0.045 Uiso 1 1 calc R
C4 C 0.864(4) 0.0961(12) 0.379(3) 0.037(12) Uiso 1 1 d D
C7 C 0.695(4) 0.0165(11) 0.382(3) 0.037(12) Uiso 1 1 d D
C8 C 0.527(5) -0.003(2) 0.379(3) 0.053(14) Uiso 1 1 d D
H8 H 0.4357 0.0212 0.3766 0.063 Uiso 1 1 calc R
C5 C 1.004(5) 0.0617(19) 0.379(4) 0.067(18) Uiso 1 1 d D
H5 H 1.1136 0.0756 0.3793 0.080 Uiso 1 1 calc R

loop_
_atom_site_aniso_label
_atom_site_aniso_U_11
_atom_site_aniso_U_22
_atom_site_aniso_U_33
_atom_site_aniso_U_23
_atom_site_aniso_U_13
_atom_site_aniso_U_12
Ag1 0.046(2) 0.0331(18) 0.0098(16) -0.0003(15) 0.0019(17) -0.005(2)

loop_
_atom_type_symbol
_atom_type_description
_atom_type_scat_dispersion_real
_atom_type_scat_dispersion_imag
_atom_type_scat_source
C C 0.0033 0.0016 'International Tables Vol C Tables 4.2.6.8 and 6.1.1.4'
H H 0.0000 0.0000 'International Tables Vol C Tables 4.2.6.8 and 6.1.1.4'
Ag Ag -0.8971 1.1015 'International Tables Vol C Tables 4.2.6.8 and 6.1.1.4'
N N 0.0061 0.0033 'International Tables Vol C Tables 4.2.6.8 and 6.1.1.4'
O O 0.0106 0.0060 'International Tables Vol C Tables 4.2.6.8 and 6.1.1.4'

loop_
_geom_angle_atom_site_label_1
_geom_angle_atom_site_label_2
_geom_angle_atom_site_label_3
_geom_angle
_geom_angle_site_symmetry_1
_geom_angle_site_symmetry_3
N1 C1 N3 108.0 . .
N1 C1 H1 126.0 . .
N3 C1 H1 126.0 . .
C1 N1 N2 108.0 . .
C1 N1 Ag1 124.9(13) . .
N2 N1 Ag1 126.1(13) . .
C2 N2 N1 108.0 . .
C2 N2 Ag1 126.8(12) . 6
N1 N2 Ag1 125.1(12) . 6
N3 C2 N2 108.0 . .
N3 C2 H2 126.0 . .
N2 C2 H2 126.0 . .
C3 N3 C2 129(3) . .
C3 N3 C1 123(3) . .
C2 N3 C1 108.0 . .
N2 Ag1 N1 160(3) 6_655 .
N2 Ag1 O1 92(3) 6_655 .
N1 Ag1 O1 108.3(9) . .
N4 O1 Ag1 116(2) . .
O2 N4 O3 124(4) . .
O2 N4 O1 114(4) . .
O3 N4 O1 118(4) . .
N3 C3 C4 107(3) . .
N3 C3 H3A 110.4 . .
C4 C3 H3A 110.4 . .
N3 C3 H3B 110.4 . .
C4 C3 H3B 110.4 . .
H3A C3 H3B 108.6 . .
C4 C6 C7 118(2) . .
C4 C6 H6 121.1 . .
C7 C6 H6 121.1 . .
C6 C4 C5 118(2) . .
C6 C4 C3 121(3) . .
C5 C4 C3 121(3) . .
C7 C7 C6 130(4) 2_655 .
C7 C7 C8 117(4) 2_655 .
C6 C7 C8 113(4) . .
C7 C8 C5 119(4) . 2_655
C7 C8 H8 120.4 . .
C5 C8 H8 120.4 2_655 .
C4 C5 C8 118(3) . 2_655
C4 C5 H5 120.8 . .
C8 C5 H5 120.8 2_655 .

loop_
_geom_bond_atom_site_label_1
_geom_bond_atom_site_label_2
_geom_bond_distance
_geom_bond_site_symmetry_2
C1 N1 1.4200 .
C1 N3 1.4200 .
C1 H1 0.9300 .
N1 N2 1.4200 .
N1 Ag1 2.146(12) .
N2 C2 1.4200 .
N2 Ag1 2.147(16) 6
C2 N3 1.4200 .
C2 H2 0.9300 .
N3 C3 1.39(4) .
Ag1 N2 2.15(7) 6_655
Ag1 O1 2.51(2) .
O2 N4 1.23(5) .
O3 N4 1.23(4) .
O1 N4 1.34(4) .
C3 C4 1.58(5) .
C3 H3A 0.9700 .
C3 H3B 0.9700 .
C6 C4 1.377(18) .
C6 C7 1.387(19) .
C6 H6 0.9300 .
C4 C5 1.388(19) .
C7 C7 1.19(7) 2_655
C7 C8 1.41(2) .
C8 C5 1.47(7) 2_655
C8 H8 0.9300 .
C5 C8 1.47(7) 2_655
C5 H5 0.9300 .

loop_
_geom_torsion_atom_site_label_1
_geom_torsion_atom_site_label_2
_geom_torsion_atom_site_label_3
_geom_torsion_atom_site_label_4
_geom_torsion
_geom_torsion_site_symmetry_1
_geom_torsion_site_symmetry_4
N3 C1 N1 N2 0.0 . .
N3 C1 N1 Ag1 -169(2) . .
C1 N1 N2 C2 0.0 . .
Ag1 N1 N2 C2 169(2) . .
C1 N1 N2 Ag1 176.2(17) . 6
Ag1 N1 N2 Ag1 -15(3) . 6
N1 N2 C2 N3 0.0 . .
Ag1 N2 C2 N3 -176.2(17) 6 .
N2 C2 N3 C3 -180(3) . .
N2 C2 N3 C1 0.0 . .
N1 C1 N3 C3 180(3) . .
N1 C1 N3 C2 0.0 . .
C1 N1 Ag1 N2 49(7) . 6_655
N2 N1 Ag1 N2 -118(5) . 6_655
C1 N1 Ag1 O1 -123.1(13) . .
N2 N1 Ag1 O1 70(2) . .
N2 Ag1 O1 N4 98(2) 6_655 .
N1 Ag1 O1 N4 -85(2) . .
Ag1 O1 N4 O2 32(4) . .
Ag1 O1 N4 O3 -170(3) . .
C2 N3 C3 C4 75(4) . .
C1 N3 C3 C4 -105(3) . .
C7 C6 C4 C5 -4(7) . .
C7 C6 C4 C3 174(4) . .
N3 C3 C4 C6 -80(5) . .
N3 C3 C4 C5 98(5) . .
C4 C6 C7 C7 5(6) . 2_655
C4 C6 C7 C8 -175(4) . .
C7 C7 C8 C5 2(5) 2_655 2_655
C6 C7 C8 C5 -178(4) . 2_655
C6 C4 C5 C8 3(7) . 2_655
C3 C4 C5 C8 -175(4) . 2_655

loop_
_platon_squeeze_void_nr
_platon_squeeze_void_average_x
_platon_squeeze_void_average_y
_platon_squeeze_void_average_z
_platon_squeeze_void_volume
_platon_squeeze_void_count_electrons
_platon_squeeze_void_content
1 -0.028 0.000 0.000 399 180 ' '
2 -0.031 0.500 0.500 399 180 ' '
